data_1546925
loop_
_publ_author_name
'Huang, Xiaoqiang'
'Luo, Shipeng'
'Burghaus, Olaf'
'Webster, Richard D.'
'Harms, Klaus'
'Meggers, Eric'

_publ_section_title
;
 Combining the catalytic enantioselective reaction of
 visible-light-generated radicals with a by-product utilization system
;
_journal_name_full 'Chem. Sci.'
_journal_paper_doi 10.1039/C7SC02621H
_journal_year 2017
_chemical_absolute_configuration ad
_chemical_formula_moiety 'C16 H17 F3 N2 O3 S'
_chemical_formula_sum 'C16 H17 F3 N2 O3 S'
_chemical_formula_weight 374.37
_chemical_name_common hxq119b
_space_group_crystal_system tetragonal
_space_group_IT_number 96
_space_group_name_Hall 'P 4nw 2abw'
_space_group_name_H-M_alt 'P 43 21 2'
_symmetry_space_group_name_Hall 'P 4nw 2abw'
_symmetry_space_group_name_H-M 'P 43 21 2'
_atom_sites_solution_hydrogens geom
_atom_sites_solution_primary dual
_atom_sites_solution_secondary difmap
_audit_creation_method SHELXL-2014/7
_audit_update_record
;
2017-05-02 deposited with the CCDC.
2017-08-16 downloaded from the CCDC.
;
_cell_angle_alpha 90
_cell_angle_beta 90
_cell_angle_gamma 90
_cell_formula_units_Z 8
_cell_length_a 7.1300(2)
_cell_length_b 7.1300(2)
_cell_length_c 66.238(2)
_cell_measurement_reflns_used 9348
_cell_measurement_temperature 110(2)
_cell_measurement_theta_max 25.1789
_cell_measurement_theta_min 2.4599
_cell_volume 3367.33(17)
_computing_cell_refinement 'SAINT V8.37A (Bruker AXS Inc., 2015)'
_computing_data_collection 'APEX3 (Bruker AXS Inc., 2015)'
_computing_data_reduction 'SAINT V8.37A (Bruker AXS Inc., 2015)'
_computing_molecular_graphics 'DIAMOND (Crystal Impact)'
_computing_structure_refinement 'SHELXL-2014/7 (Sheldrick, 2014)'
_computing_structure_solution 'XT V2014/1 (Bruker AXS Inc., 2014)'
_diffrn_ambient_temperature 110(2)
_diffrn_detector_area_resol_mean 7.9
_diffrn_measured_fraction_theta_full 0.999
_diffrn_measured_fraction_theta_max 0.999
_diffrn_measurement_device_type 'Bruker D8 QUEST area detector'
_diffrn_measurement_method '\w and \f scans'
_diffrn_radiation_type MoK\a
_diffrn_radiation_wavelength 0.71073
_diffrn_reflns_av_R_equivalents 0.0499
_diffrn_reflns_av_unetI/netI 0.0260
_diffrn_reflns_Laue_measured_fraction_full 0.999
_diffrn_reflns_Laue_measured_fraction_max 0.999
_diffrn_reflns_limit_h_max 8
_diffrn_reflns_limit_h_min -8
_diffrn_reflns_limit_k_max 8
_diffrn_reflns_limit_k_min -8
_diffrn_reflns_limit_l_max 79
_diffrn_reflns_limit_l_min -79
_diffrn_reflns_number 35175
_diffrn_reflns_point_group_measured_fraction_full 1.000
_diffrn_reflns_point_group_measured_fraction_max 1.000
_diffrn_reflns_theta_full 25.242
_diffrn_reflns_theta_max 25.262
_diffrn_reflns_theta_min 2.460
_diffrn_source 'microfocus sealed X-ray tube'
_exptl_absorpt_coefficient_mu 0.242
_exptl_absorpt_correction_T_max 0.98
_exptl_absorpt_correction_T_min 0.84
_exptl_absorpt_correction_type multi-scan
_exptl_absorpt_process_details ' '
_exptl_crystal_colour colourless
_exptl_crystal_density_diffrn 1.477
_exptl_crystal_density_method 'not measured'
_exptl_crystal_description block
_exptl_crystal_F_000 1552
_exptl_crystal_size_max 0.31
_exptl_crystal_size_mid 0.13
_exptl_crystal_size_min 0.08
_refine_diff_density_max 0.308
_refine_diff_density_min -0.260
_refine_diff_density_rms 0.059
_refine_ls_abs_structure_details
; 
 Flack x determined using 970 quotients [(I+)-(I-)]/[(I+)+(I-)] 
 (Parsons, Flack and Wagner, Acta Cryst. B69 (2013) 249-259). 
;
_refine_ls_abs_structure_Flack 0.00(3)
_refine_ls_extinction_method none
_refine_ls_goodness_of_fit_ref 1.224
_refine_ls_hydrogen_treatment constr
_refine_ls_matrix_type full
_refine_ls_number_parameters 229
_refine_ls_number_reflns 3048
_refine_ls_number_restraints 0
_refine_ls_restrained_S_all 1.224
_refine_ls_R_factor_all 0.0516
_refine_ls_R_factor_gt 0.0479
_refine_ls_shift/su_max 0.001
_refine_ls_shift/su_mean 0.000
_refine_ls_structure_factor_coef Fsqd
_refine_ls_weighting_details 'w=1/[\s^2^(Fo^2^)+(0.0259P)^2^+4.5100P] where P=(Fo^2^+2Fc^2^)/3'
_refine_ls_weighting_scheme calc
_refine_ls_wR_factor_gt 0.1008
_refine_ls_wR_factor_ref 0.1020
_reflns_Friedel_coverage 0.553
_reflns_Friedel_fraction_full 1.000
_reflns_Friedel_fraction_max 1.000
_reflns_number_gt 2921
_reflns_number_total 3048
_reflns_threshold_expression 'I > 2\s(I)'
_cod_data_source_file c7sc02621h2.cif
_cod_data_source_block hxq119b_0m
_cod_depositor_comments
;
The following automatic conversions were performed:

'_exptl_absorpt_correction_type' value 'Multi-Scan' changed to
'multi-scan' according to
/home/data/users/saulius/crontab/automatic-downloads/rss-feeds/RSC/lib/dictionaries/cif_core.dic
dictionary named 'cif_core.dic' version 2.4.2 from 2011-04-26.

Automatic conversion script
Id: cif_fix_values 4973 2017-02-22 13:04:09Z antanas 
;
_cod_original_cell_volume 3367.3(2)
_cod_database_code 1546925
_shelx_shelxl_version_number 2014/7
_shelx_space_group_comment
; 
The symmetry employed for this shelxl refinement is uniquely defined 
by the following loop, which should always be used as a source of 
symmetry information in preference to the above space-group names. 
They are only intended as comments. 
;
_shelx_estimated_absorpt_t_min 0.929
_shelx_estimated_absorpt_t_max 0.981

loop_
_space_group_symop_operation_xyz
'x, y, z'
'-x, -y, z+1/2'
'-y+1/2, x+1/2, z+3/4'
'y+1/2, -x+1/2, z+1/4'
'-x+1/2, y+1/2, -z+3/4'
'x+1/2, -y+1/2, -z+1/4'
'y, x, -z'
'-y, -x, -z+1/2'

loop_
_atom_site_label
_atom_site_type_symbol
_atom_site_fract_x
_atom_site_fract_y
_atom_site_fract_z
_atom_site_U_iso_or_equiv
_atom_site_adp_type
_atom_site_occupancy
_atom_site_site_symmetry_order
_atom_site_calc_flag
_atom_site_refinement_flags_posn
_atom_site_refinement_flags_adp
C1 C 0.4593(5) 0.4306(6) 0.46423(6) 0.0167(8) Uani 1 1 d . .
O1 O 0.4763(4) 0.5717(4) 0.47407(4) 0.0232(7) Uani 1 1 d . .
S1 S 0.90455(13) 0.22881(13) 0.46766(2) 0.0141(2) Uani 1 1 d . .
C2 C 0.5196(6) 0.2399(6) 0.47188(6) 0.0187(9) Uani 1 1 d . .
H2A H 0.5368 0.1541 0.4603 0.022 Uiso 1 1 calc R U
H2B H 0.4198 0.1873 0.4806 0.022 Uiso 1 1 calc R U
F2 F 0.9052(4) 0.8041(5) 0.38946(5) 0.0623(10) Uani 1 1 d . .
O2 O 1.0653(4) 0.2977(4) 0.47848(4) 0.0204(6) Uani 1 1 d . .
C3 C 0.7024(5) 0.2512(6) 0.48386(5) 0.0151(8) Uani 1 1 d . .
H3 H 0.7080 0.3757 0.4908 0.018 Uiso 1 1 calc R U
F3 F 0.6498(5) 0.6659(4) 0.38290(4) 0.0527(9) Uani 1 1 d . .
O3 O 0.9094(4) 0.0395(4) 0.45984(4) 0.0221(6) Uani 1 1 d . .
F4 F 0.6531(5) 0.8967(4) 0.40304(4) 0.0510(9) Uani 1 1 d . .
C4 C 0.7202(6) 0.0977(6) 0.49971(6) 0.0260(10) Uani 1 1 d . .
H4A H 0.6203 0.1119 0.5098 0.039 Uiso 1 1 calc R U
H4B H 0.8425 0.1075 0.5064 0.039 Uiso 1 1 calc R U
H4C H 0.7092 -0.0253 0.4932 0.039 Uiso 1 1 calc R U
N5 N 0.3810(4) 0.4382(4) 0.44477(5) 0.0158(7) Uani 1 1 d . .
N6 N 0.3582(5) 0.2771(5) 0.43338(5) 0.0207(8) Uani 1 1 d . .
C7 C 0.2916(6) 0.3371(6) 0.41587(6) 0.0221(9) Uani 1 1 d . .
C8 C 0.2717(6) 0.5347(6) 0.41574(6) 0.0218(9) Uani 1 1 d . .
H8 H 0.2279 0.6093 0.4048 0.026 Uiso 1 1 calc R U
C9 C 0.3271(5) 0.5971(6) 0.43414(6) 0.0198(9) Uani 1 1 d . .
C10 C 0.2507(7) 0.2015(7) 0.39916(6) 0.0339(11) Uani 1 1 d . .
H10A H 0.2908 0.2556 0.3863 0.051 Uiso 1 1 calc R U
H10B H 0.1157 0.1760 0.3987 0.051 Uiso 1 1 calc R U
H10C H 0.3188 0.0842 0.4016 0.051 Uiso 1 1 calc R U
C11 C 0.3340(6) 0.7928(6) 0.44224(7) 0.0269(10) Uani 1 1 d . .
H11A H 0.2883 0.8803 0.4319 0.040 Uiso 1 1 calc R U
H11B H 0.4636 0.8246 0.4458 0.040 Uiso 1 1 calc R U
H11C H 0.2546 0.8017 0.4543 0.040 Uiso 1 1 calc R U
C12 C 0.8604(5) 0.3805(5) 0.44700(5) 0.0136(8) Uani 1 1 d . .
C13 C 0.8073(5) 0.3035(6) 0.42864(5) 0.0173(8) Uani 1 1 d . .
H13 H 0.7974 0.1713 0.4271 0.021 Uiso 1 1 calc R U
C14 C 0.7685(6) 0.4217(6) 0.41243(6) 0.0202(9) Uani 1 1 d . .
H14 H 0.7330 0.3711 0.3997 0.024 Uiso 1 1 calc R U
C15 C 0.7823(5) 0.6149(6) 0.41506(6) 0.0183(9) Uani 1 1 d . .
C16 C 0.8362(5) 0.6900(6) 0.43350(6) 0.0181(9) Uani 1 1 d . .
H16 H 0.8465 0.8220 0.4351 0.022 Uiso 1 1 calc R U
C17 C 0.8749(5) 0.5722(6) 0.44958(6) 0.0172(8) Uani 1 1 d . .
H17 H 0.9112 0.6226 0.4623 0.021 Uiso 1 1 calc R U
C18 C 0.7480(6) 0.7432(6) 0.39774(6) 0.0229(9) Uani 1 1 d . .

loop_
_atom_site_aniso_label
_atom_site_aniso_U_11
_atom_site_aniso_U_22
_atom_site_aniso_U_33
_atom_site_aniso_U_23
_atom_site_aniso_U_13
_atom_site_aniso_U_12
C1 0.0090(18) 0.022(2) 0.0195(19) 0.0024(18) 0.0028(15) 0.0008(16)
O1 0.0269(16) 0.0207(16) 0.0222(14) -0.0012(13) -0.0020(12) 0.0078(13)
S1 0.0142(5) 0.0147(5) 0.0132(4) 0.0010(4) -0.0001(4) 0.0020(4)
C2 0.0158(19) 0.021(2) 0.019(2) 0.0044(17) -0.0005(16) 0.0008(17)
F2 0.0394(18) 0.085(3) 0.0622(19) 0.0560(19) 0.0075(16) 0.0014(18)
O2 0.0136(14) 0.0258(16) 0.0218(13) 0.0014(13) -0.0042(11) 0.0013(12)
C3 0.0145(19) 0.020(2) 0.0105(17) 0.0014(15) 0.0024(15) 0.0033(16)
F3 0.089(3) 0.0412(18) 0.0279(14) 0.0079(13) -0.0313(16) -0.0114(16)
O3 0.0288(17) 0.0173(15) 0.0203(13) 0.0001(11) 0.0004(13) 0.0044(13)
F4 0.082(2) 0.0391(17) 0.0318(14) 0.0089(14) -0.0037(15) 0.0322(17)
C4 0.023(2) 0.032(2) 0.023(2) 0.0142(19) 0.0055(18) 0.011(2)
N5 0.0112(16) 0.0142(17) 0.0219(16) 0.0036(14) -0.0008(13) 0.0012(13)
N6 0.0189(18) 0.0216(19) 0.0217(17) 0.0005(15) -0.0030(14) -0.0015(15)
C7 0.014(2) 0.033(2) 0.020(2) 0.0027(17) -0.0005(17) -0.0004(18)
C8 0.016(2) 0.028(2) 0.022(2) 0.0045(17) 0.0019(17) 0.0050(18)
C9 0.013(2) 0.022(2) 0.024(2) 0.0068(18) 0.0010(16) 0.0008(17)
C10 0.029(3) 0.047(3) 0.025(2) -0.004(2) -0.005(2) 0.003(2)
C11 0.027(2) 0.021(2) 0.033(2) 0.006(2) 0.001(2) 0.0069(19)
C12 0.0094(18) 0.017(2) 0.0142(18) 0.0024(15) 0.0019(15) 0.0012(15)
C13 0.017(2) 0.017(2) 0.0180(18) -0.0022(17) -0.0003(16) 0.0006(16)
C14 0.024(2) 0.022(2) 0.0143(18) -0.0034(17) -0.0017(17) 0.0007(19)
C15 0.0123(19) 0.025(2) 0.0181(19) 0.0037(17) 0.0041(16) 0.0041(17)
C16 0.019(2) 0.016(2) 0.0194(19) 0.0016(17) 0.0012(17) -0.0003(16)
C17 0.017(2) 0.019(2) 0.0155(18) -0.0028(17) -0.0015(16) -0.0012(17)
C18 0.026(2) 0.023(2) 0.020(2) 0.0028(18) 0.0001(18) 0.0001(19)

loop_
_atom_type_symbol
_atom_type_description
_atom_type_scat_dispersion_real
_atom_type_scat_dispersion_imag
_atom_type_scat_source
C C 0.0033 0.0016 'International Tables Vol C Tables 4.2.6.8 and 6.1.1.4'
H H 0.0000 0.0000 'International Tables Vol C Tables 4.2.6.8 and 6.1.1.4'
F F 0.0171 0.0103 'International Tables Vol C Tables 4.2.6.8 and 6.1.1.4'
N N 0.0061 0.0033 'International Tables Vol C Tables 4.2.6.8 and 6.1.1.4'
O O 0.0106 0.0060 'International Tables Vol C Tables 4.2.6.8 and 6.1.1.4'
S S 0.1246 0.1234 'International Tables Vol C Tables 4.2.6.8 and 6.1.1.4'

loop_
_geom_angle_atom_site_label_1
_geom_angle_atom_site_label_2
_geom_angle_atom_site_label_3
_geom_angle
O1 C1 N5 120.3(4)
O1 C1 C2 122.7(3)
N5 C1 C2 117.0(3)
O2 S1 O3 118.57(17)
O2 S1 C12 108.53(18)
O3 S1 C12 107.31(17)
O2 S1 C3 108.06(17)
O3 S1 C3 108.32(18)
C12 S1 C3 105.27(17)
C1 C2 C3 111.6(3)
C1 C2 H2A 109.3
C3 C2 H2A 109.3
C1 C2 H2B 109.3
C3 C2 H2B 109.3
H2A C2 H2B 108.0
C4 C3 C2 113.0(3)
C4 C3 S1 106.3(3)
C2 C3 S1 111.6(2)
C4 C3 H3 108.6
C2 C3 H3 108.6
S1 C3 H3 108.6
C3 C4 H4A 109.5
C3 C4 H4B 109.5
H4A C4 H4B 109.5
C3 C4 H4C 109.5
H4A C4 H4C 109.5
H4B C4 H4C 109.5
N6 N5 C9 111.6(3)
N6 N5 C1 120.9(3)
C9 N5 C1 127.3(3)
C7 N6 N5 104.5(3)
N6 C7 C8 111.3(4)
N6 C7 C10 120.6(4)
C8 C7 C10 128.1(4)
C9 C8 C7 106.9(4)
C9 C8 H8 126.5
C7 C8 H8 126.5
C8 C9 N5 105.6(4)
C8 C9 C11 129.7(4)
N5 C9 C11 124.8(3)
C7 C10 H10A 109.5
C7 C10 H10B 109.5
H10A C10 H10B 109.5
C7 C10 H10C 109.5
H10A C10 H10C 109.5
H10B C10 H10C 109.5
C9 C11 H11A 109.5
C9 C11 H11B 109.5
H11A C11 H11B 109.5
C9 C11 H11C 109.5
H11A C11 H11C 109.5
H11B C11 H11C 109.5
C17 C12 C13 121.4(4)
C17 C12 S1 119.6(3)
C13 C12 S1 118.9(3)
C12 C13 C14 119.4(4)
C12 C13 H13 120.3
C14 C13 H13 120.3
C15 C14 C13 119.2(4)
C15 C14 H14 120.4
C13 C14 H14 120.4
C16 C15 C14 120.8(4)
C16 C15 C18 119.1(4)
C14 C15 C18 120.0(4)
C17 C16 C15 119.9(4)
C17 C16 H16 120.1
C15 C16 H16 120.1
C12 C17 C16 119.3(4)
C12 C17 H17 120.3
C16 C17 H17 120.3
F2 C18 F3 106.0(4)
F2 C18 F4 105.6(4)
F3 C18 F4 105.5(4)
F2 C18 C15 112.5(4)
F3 C18 C15 113.8(4)
F4 C18 C15 112.7(3)

loop_
_geom_bond_atom_site_label_1
_geom_bond_atom_site_label_2
_geom_bond_distance
C1 O1 1.205(5)
C1 N5 1.406(5)
C1 C2 1.514(5)
S1 O2 1.438(3)
S1 O3 1.446(3)
S1 C12 1.772(4)
S1 C3 1.804(4)
C2 C3 1.528(5)
C2 H2A 0.9900
C2 H2B 0.9900
F2 C18 1.321(5)
C3 C4 1.522(5)
C3 H3 1.0000
F3 C18 1.327(5)
F4 C18 1.334(5)
C4 H4A 0.9800
C4 H4B 0.9800
C4 H4C 0.9800
N5 N6 1.384(5)
N5 C9 1.388(5)
N6 C7 1.324(5)
C7 C8 1.416(6)
C7 C10 1.498(6)
C8 C9 1.356(6)
C8 H8 0.9500
C9 C11 1.496(6)
C10 H10A 0.9800
C10 H10B 0.9800
C10 H10C 0.9800
C11 H11A 0.9800
C11 H11B 0.9800
C11 H11C 0.9800
C12 C17 1.381(6)
C12 C13 1.387(5)
C13 C14 1.393(5)
C13 H13 0.9500
C14 C15 1.392(6)
C14 H14 0.9500
C15 C16 1.388(5)
C15 C18 1.487(5)
C16 C17 1.384(5)
C16 H16 0.9500
C17 H17 0.9500

loop_
_geom_torsion_atom_site_label_1
_geom_torsion_atom_site_label_2
_geom_torsion_atom_site_label_3
_geom_torsion_atom_site_label_4
_geom_torsion
O1 C1 C2 C3 -38.7(5)
N5 C1 C2 C3 141.2(3)
C1 C2 C3 C4 152.2(3)
C1 C2 C3 S1 -88.1(3)
O2 S1 C3 C4 -74.0(3)
O3 S1 C3 C4 55.6(3)
C12 S1 C3 C4 170.2(3)
O2 S1 C3 C2 162.4(3)
O3 S1 C3 C2 -68.0(3)
C12 S1 C3 C2 46.5(3)
O1 C1 N5 N6 -179.1(3)
C2 C1 N5 N6 0.9(5)
O1 C1 N5 C9 4.4(6)
C2 C1 N5 C9 -175.5(3)
C9 N5 N6 C7 0.3(4)
C1 N5 N6 C7 -176.7(3)
N5 N6 C7 C8 0.2(4)
N5 N6 C7 C10 179.2(4)
N6 C7 C8 C9 -0.7(5)
C10 C7 C8 C9 -179.5(4)
C7 C8 C9 N5 0.8(4)
C7 C8 C9 C11 -179.7(4)
N6 N5 C9 C8 -0.7(4)
C1 N5 C9 C8 176.1(4)
N6 N5 C9 C11 179.8(4)
C1 N5 C9 C11 -3.5(6)
O2 S1 C12 C17 -41.5(4)
O3 S1 C12 C17 -170.8(3)
C3 S1 C12 C17 74.0(3)
O2 S1 C12 C13 140.0(3)
O3 S1 C12 C13 10.8(4)
C3 S1 C12 C13 -104.5(3)
C17 C12 C13 C14 0.3(6)
S1 C12 C13 C14 178.7(3)
C12 C13 C14 C15 -0.6(6)
C13 C14 C15 C16 0.8(6)
C13 C14 C15 C18 177.8(4)
C14 C15 C16 C17 -0.7(6)
C18 C15 C16 C17 -177.8(4)
C13 C12 C17 C16 -0.2(6)
S1 C12 C17 C16 -178.6(3)
C15 C16 C17 C12 0.4(6)
C16 C15 C18 F2 76.9(5)
C14 C15 C18 F2 -100.2(5)
C16 C15 C18 F3 -162.5(4)
C14 C15 C18 F3 20.4(6)
C16 C15 C18 F4 -42.4(5)
C14 C15 C18 F4 140.5(4)
